data_7160513
loop_
_publ_author_name
'Wang, Jianjun'
'Yang, E.'
'Liu, Wei'
'Zhang, Shiwei'
'Shi, Yian'

_publ_section_title
;
 Pd-catalyzed efficient synthesis of 3-formylindole derivatives with
 diaziridinone.
;
_journal_issue 20
_journal_name_full 'Organic &amp; biomolecular chemistry'
_journal_page_first 5006
_journal_page_last 5015
_journal_paper_doi 10.1039/d5ob00246j
_journal_volume 23
_journal_year 2025
_chemical_formula_moiety 'C24 H29 N O2'
_chemical_formula_sum 'C24 H29 N O2'
_chemical_formula_weight 363.48
_space_group_crystal_system tetragonal
_space_group_IT_number 88
_space_group_name_Hall '-I 4ad'
_space_group_name_H-M_alt 'I 41/a :2'
_atom_sites_solution_hydrogens geom
_atom_sites_solution_primary dual
_audit_creation_date 2023-08-23
_audit_creation_method
; 
Olex2 1.2 
(compiled 2018.05.29 svn.r3508 for OlexSys, GUI svn.r5506) 
;
_audit_update_record
;
2024-07-05 deposited with the CCDC.	2025-04-17 downloaded from the CCDC.
;
_cell_angle_alpha 90
_cell_angle_beta 90
_cell_angle_gamma 90
_cell_formula_units_Z 16
_cell_length_a 31.5114(3)
_cell_length_b 31.5114(3)
_cell_length_c 9.2754(2)
_cell_measurement_reflns_used 6858
_cell_measurement_temperature 293
_cell_measurement_theta_max 116.174
_cell_measurement_theta_min 5.659
_cell_volume 9210.2(2)
_computing_cell_refinement 'SAINT V8.40B (?, 2016)'
_computing_data_collection 'Bruker APEX2'
_computing_data_reduction 'SAINT V8.40B (?, 2016)'
_computing_molecular_graphics 'Olex2 (Dolomanov et al., 2009)'
_computing_publication_material 'Olex2 (Dolomanov et al., 2009)'
_computing_structure_refinement 'ShelXL (Sheldrick, 2015)'
_computing_structure_solution 'ShelXT (Sheldrick, 2015)'
_diffrn_ambient_temperature 293
_diffrn_measured_fraction_theta_full 0.994
_diffrn_measured_fraction_theta_max 0.992
_diffrn_measurement_device_type 'Bruker APEX-II CCD'
_diffrn_measurement_method '\f and \w scans'
_diffrn_radiation_type CuK\a
_diffrn_radiation_wavelength 1.54178
_diffrn_reflns_av_R_equivalents 0.1971
_diffrn_reflns_av_unetI/netI 0.0677
_diffrn_reflns_Laue_measured_fraction_full 0.994
_diffrn_reflns_Laue_measured_fraction_max 0.992
_diffrn_reflns_limit_h_max 37
_diffrn_reflns_limit_h_min -33
_diffrn_reflns_limit_k_max 33
_diffrn_reflns_limit_k_min -38
_diffrn_reflns_limit_l_max 10
_diffrn_reflns_limit_l_min -11
_diffrn_reflns_number 51855
_diffrn_reflns_point_group_measured_fraction_full 0.994
_diffrn_reflns_point_group_measured_fraction_max 0.992
_diffrn_reflns_theta_full 67.679
_diffrn_reflns_theta_max 70.112
_diffrn_reflns_theta_min 2.804
_diffrn_standards_number 0
_exptl_absorpt_coefficient_mu 0.514
_exptl_absorpt_correction_T_max 0.7533
_exptl_absorpt_correction_T_min 0.3813
_exptl_absorpt_correction_type multi-scan
_exptl_crystal_colour colourless
_exptl_crystal_colour_primary colourless
_exptl_crystal_density_diffrn 1.049
_exptl_crystal_description block
_exptl_crystal_F_000 3136
_exptl_crystal_size_max 0.16
_exptl_crystal_size_mid 0.14
_exptl_crystal_size_min 0.11
_refine_diff_density_max 0.138
_refine_diff_density_min -0.183
_refine_diff_density_rms 0.037
_refine_ls_extinction_method none
_refine_ls_goodness_of_fit_ref 1.167
_refine_ls_hydrogen_treatment constr
_refine_ls_matrix_type full
_refine_ls_number_parameters 249
_refine_ls_number_reflns 4338
_refine_ls_number_restraints 0
_refine_ls_restrained_S_all 1.167
_refine_ls_R_factor_all 0.1206
_refine_ls_R_factor_gt 0.0743
_refine_ls_shift/su_max 0.002
_refine_ls_shift/su_mean 0.000
_refine_ls_structure_factor_coef Fsqd
_refine_ls_weighting_details 'w=1/[\s^2^(Fo^2^)+(0.1000P)^2^] where P=(Fo^2^+2Fc^2^)/3'
_refine_ls_weighting_scheme calc
_refine_ls_wR_factor_gt 0.1870
_refine_ls_wR_factor_ref 0.2147
_reflns_Friedel_coverage 0.000
_reflns_number_gt 2531
_reflns_number_total 4338
_reflns_threshold_expression 'I > 2\s(I)'
_cod_data_source_file d5ob00246j2.cif
_cod_data_source_block cu_d8v23455_0m
_cod_depositor_comments 'Adding full bibliography for 7160513--7160514.cif.'
_cod_original_cell_volume 9210.2(3)
_cod_original_sg_symbol_H-M 'I 41/a'
_cod_database_code 7160513
_shelxl_version_number 2013-4
_shelx_space_group_comment
; 
The symmetry employed for this shelxl refinement is uniquely defined 
by the following loop, which should always be used as a source of 
symmetry information in preference to the above space-group names. 
They are only intended as comments. 
;
_shelx_estimated_absorpt_t_max 0.946
_shelx_estimated_absorpt_t_min 0.922
_olex2_refinement_description
; 
1. Fixed Uiso 
 At 1.2 times of: 
  All C(H) groups, All C(H,H) groups 
 At 1.5 times of: 
  All C(H,H,H) groups 
2.a Ternary CH refined with riding coordinates: 
 C19(H19) 
2.b Secondary CH2 refined with riding coordinates: 
 C20(H20A,H20B), C22(H22A,H22B) 
2.c Aromatic/amide H refined with riding coordinates: 
 C2(H2), C3(H3), C4(H4), C5(H5), C10(H10), C11(H11), C12(H12), C13(H13), 
 C14(H14) 
2.d Idealised Me refined as rotating group: 
 C16(H16A,H16B,H16C), C17(H17A,H17B,H17C), C18(H18A,H18B,H18C), C23(H23A,H23B, 
 H23C), C24(H24A,H24B,H24C) 
;
_olex2_submission_special_instructions 'No special instructions were received'

loop_
_space_group_symop_operation_xyz
'x, y, z'
'-x+1/2, -y, z+1/2'
'-y+3/4, x+1/4, z+1/4'
'y+3/4, -x+3/4, z+3/4'
'x+1/2, y+1/2, z+1/2'
'-x+1, -y+1/2, z+1'
'-y+5/4, x+3/4, z+3/4'
'y+5/4, -x+5/4, z+5/4'
'-x, -y, -z'
'x-1/2, y, -z-1/2'
'y-3/4, -x-1/4, -z-1/4'
'-y-3/4, x-3/4, -z-3/4'
'-x+1/2, -y+1/2, -z+1/2'
'x, y+1/2, -z'
'y-1/4, -x+1/4, -z+1/4'
'-y-1/4, x-1/4, -z-1/4'

loop_
_atom_site_label
_atom_site_type_symbol
_atom_site_fract_x
_atom_site_fract_y
_atom_site_fract_z
_atom_site_U_iso_or_equiv
_atom_site_adp_type
_atom_site_occupancy
_atom_site_site_symmetry_order
_atom_site_calc_flag
_atom_site_refinement_flags_posn
_atom_site_refinement_flags_adp
_atom_site_refinement_flags_occupancy
_atom_site_disorder_assembly
_atom_site_disorder_group
O1 O 0.34418(5) 0.75160(7) 0.4800(2) 0.0808(6) Uani 1 1 d . . . . .
O2 O 0.40191(5) 0.74948(6) 0.63404(18) 0.0684(5) Uani 1 1 d . . . . .
N1 N 0.30388(6) 0.68949(6) 0.9000(2) 0.0612(6) Uani 1 1 d . . . . .
C1 C 0.31517(8) 0.65820(8) 0.7997(3) 0.0641(7) Uani 1 1 d . . . . .
C2 C 0.30950(10) 0.61423(9) 0.8009(4) 0.0849(9) Uani 1 1 d . . . . .
H2 H 0.2960 0.6008 0.8775 0.102 Uiso 1 1 calc R . . . .
C3 C 0.32456(12) 0.59147(10) 0.6857(5) 0.1036(11) Uani 1 1 d . . . . .
H3 H 0.3207 0.5622 0.6851 0.124 Uiso 1 1 calc R . . . .
C4 C 0.34499(11) 0.60993(11) 0.5716(4) 0.0973(10) Uani 1 1 d . . . . .
H4 H 0.3551 0.5932 0.4964 0.117 Uiso 1 1 calc R . . . .
C5 C 0.35051(9) 0.65313(10) 0.5682(3) 0.0792(8) Uani 1 1 d . . . . .
H5 H 0.3639 0.6659 0.4900 0.095 Uiso 1 1 calc R . . . .
C6 C 0.33597(8) 0.67771(8) 0.6827(3) 0.0616(7) Uani 1 1 d . . . . .
C7 C 0.33692(8) 0.72192(8) 0.7130(3) 0.0599(6) Uani 1 1 d . . . . .
C8 C 0.31781(7) 0.72852(7) 0.8436(3) 0.0560(6) Uani 1 1 d . . . . .
C9 C 0.31281(8) 0.77092(8) 0.9092(2) 0.0572(6) Uani 1 1 d . . . . .
C10 C 0.34821(9) 0.79134(9) 0.9649(3) 0.0727(8) Uani 1 1 d . . . . .
H10 H 0.3743 0.7775 0.9654 0.087 Uiso 1 1 calc R . . . .
C11 C 0.34511(12) 0.83175(10) 1.0193(4) 0.0926(10) Uani 1 1 d . . . . .
H11 H 0.3690 0.8451 1.0564 0.111 Uiso 1 1 calc R . . . .
C12 C 0.30692(12) 0.85240(10) 1.0190(3) 0.0885(10) Uani 1 1 d . . . . .
H12 H 0.3048 0.8795 1.0580 0.106 Uiso 1 1 calc R . . . .
C13 C 0.27198(11) 0.83343(10) 0.9618(3) 0.0898(10) Uani 1 1 d . . . . .
H13 H 0.2461 0.8477 0.9601 0.108 Uiso 1 1 calc R . . . .
C14 C 0.27508(9) 0.79301(9) 0.9065(3) 0.0779(8) Uani 1 1 d . . . . .
H14 H 0.2512 0.7803 0.8665 0.093 Uiso 1 1 calc R . . . .
C15 C 0.28496(9) 0.67944(9) 1.0441(3) 0.0706(8) Uani 1 1 d . . . . .
C16 C 0.27755(17) 0.71797(12) 1.1355(4) 0.1409(18) Uani 1 1 d . . . . .
H16A H 0.3041 0.7320 1.1532 0.211 Uiso 1 1 calc GR . . . .
H16B H 0.2651 0.7096 1.2255 0.211 Uiso 1 1 calc GR . . . .
H16C H 0.2587 0.7370 1.0862 0.211 Uiso 1 1 calc GR . . . .
C17 C 0.24151(11) 0.65946(13) 1.0193(4) 0.1166(13) Uani 1 1 d . . . . .
H17A H 0.2245 0.6781 0.9614 0.175 Uiso 1 1 calc GR . . . .
H17B H 0.2278 0.6549 1.1104 0.175 Uiso 1 1 calc GR . . . .
H17C H 0.2449 0.6328 0.9704 0.175 Uiso 1 1 calc GR . . . .
C18 C 0.31490(12) 0.65008(14) 1.1241(4) 0.1222(14) Uani 1 1 d . . . . .
H18A H 0.3210 0.6258 1.0653 0.183 Uiso 1 1 calc GR . . . .
H18B H 0.3019 0.6410 1.2124 0.183 Uiso 1 1 calc GR . . . .
H18C H 0.3408 0.6649 1.1454 0.183 Uiso 1 1 calc GR . . . .
C19 C 0.35766(8) 0.75500(8) 0.6234(3) 0.0612(6) Uani 1 1 d . . . . .
H19 H 0.3500 0.7831 0.6606 0.073 Uiso 1 1 calc R . . . .
C20 C 0.36394(9) 0.78326(11) 0.3923(3) 0.0860(9) Uani 1 1 d . . . . .
H20A H 0.3558 0.8112 0.4267 0.103 Uiso 1 1 calc R . . . .
H20B H 0.3540 0.7804 0.2938 0.103 Uiso 1 1 calc R . . . .
C21 C 0.41213(8) 0.77940(9) 0.3951(3) 0.0685(7) Uani 1 1 d . . . . .
C22 C 0.42433(9) 0.78060(9) 0.5513(3) 0.0730(8) Uani 1 1 d . . . . .
H22A H 0.4546 0.7756 0.5601 0.088 Uiso 1 1 calc R . . . .
H22B H 0.4183 0.8086 0.5899 0.088 Uiso 1 1 calc R . . . .
C23 C 0.42639(13) 0.73800(12) 0.3262(5) 0.1250(15) Uani 1 1 d . . . . .
H23A H 0.4568 0.7374 0.3213 0.188 Uiso 1 1 calc GR . . . .
H23B H 0.4148 0.7359 0.2307 0.188 Uiso 1 1 calc GR . . . .
H23C H 0.4165 0.7146 0.3832 0.188 Uiso 1 1 calc GR . . . .
C24 C 0.43210(10) 0.81731(11) 0.3172(3) 0.0927(10) Uani 1 1 d . . . . .
H24A H 0.4225 0.8432 0.3611 0.139 Uiso 1 1 calc GR . . . .
H24B H 0.4238 0.8170 0.2176 0.139 Uiso 1 1 calc GR . . . .
H24C H 0.4624 0.8156 0.3240 0.139 Uiso 1 1 calc GR . . . .

loop_
_atom_site_aniso_label
_atom_site_aniso_U_11
_atom_site_aniso_U_22
_atom_site_aniso_U_33
_atom_site_aniso_U_23
_atom_site_aniso_U_13
_atom_site_aniso_U_12
O1 0.0678(12) 0.1201(17) 0.0544(12) 0.0073(10) -0.0064(8) -0.0215(11)
O2 0.0565(11) 0.0768(12) 0.0720(12) 0.0143(9) -0.0065(8) -0.0067(9)
N1 0.0610(13) 0.0648(13) 0.0579(13) 0.0002(10) 0.0074(9) -0.0025(10)
C1 0.0593(15) 0.0617(17) 0.0714(18) -0.0062(12) 0.0020(12) 0.0019(12)
C2 0.089(2) 0.0648(19) 0.101(2) -0.0006(16) 0.0135(17) -0.0022(16)
C3 0.117(3) 0.063(2) 0.130(3) -0.015(2) 0.017(2) 0.0041(19)
C4 0.105(3) 0.082(2) 0.105(3) -0.0269(19) 0.019(2) 0.0031(19)
C5 0.0750(19) 0.085(2) 0.077(2) -0.0205(15) 0.0112(14) -0.0019(15)
C6 0.0558(15) 0.0669(17) 0.0620(16) -0.0099(12) 0.0034(11) 0.0008(12)
C7 0.0560(15) 0.0665(16) 0.0572(16) -0.0019(12) 0.0036(11) -0.0015(12)
C8 0.0519(14) 0.0638(16) 0.0524(14) -0.0031(11) 0.0008(10) 0.0004(11)
C9 0.0608(15) 0.0644(15) 0.0463(14) -0.0018(11) 0.0001(11) 0.0035(12)
C10 0.0710(18) 0.0675(18) 0.0797(19) -0.0081(14) -0.0145(14) 0.0013(14)
C11 0.100(2) 0.076(2) 0.102(3) -0.0170(17) -0.0247(19) -0.0102(18)
C12 0.120(3) 0.0677(19) 0.078(2) -0.0119(15) -0.0131(19) 0.0055(19)
C13 0.096(2) 0.086(2) 0.088(2) -0.0208(17) -0.0100(18) 0.0283(18)
C14 0.0689(18) 0.086(2) 0.0786(19) -0.0206(15) -0.0107(14) 0.0119(15)
C15 0.0705(17) 0.0758(18) 0.0655(18) 0.0127(13) 0.0143(13) 0.0002(14)
C16 0.231(5) 0.108(3) 0.084(3) -0.008(2) 0.075(3) -0.017(3)
C17 0.079(2) 0.139(3) 0.132(3) 0.024(3) 0.029(2) -0.012(2)
C18 0.121(3) 0.156(4) 0.090(3) 0.041(2) 0.002(2) 0.026(3)
C19 0.0610(16) 0.0711(17) 0.0516(15) -0.0048(11) -0.0005(11) 0.0027(12)
C20 0.077(2) 0.125(3) 0.0552(17) 0.0207(16) -0.0021(14) -0.0122(18)
C21 0.0623(16) 0.0822(19) 0.0609(17) -0.0032(13) 0.0079(12) -0.0092(13)
C22 0.0691(17) 0.0829(19) 0.0670(19) 0.0166(14) -0.0035(13) -0.0162(14)
C23 0.132(3) 0.112(3) 0.132(3) -0.035(2) 0.065(3) -0.011(2)
C24 0.093(2) 0.108(3) 0.076(2) 0.0161(18) 0.0087(16) -0.0212(19)

loop_
_atom_type_symbol
_atom_type_description
_atom_type_scat_dispersion_real
_atom_type_scat_dispersion_imag
_atom_type_scat_source
C C 0.0181 0.0091 'International Tables Vol C Tables 4.2.6.8 and 6.1.1.4'
H H 0.0000 0.0000 'International Tables Vol C Tables 4.2.6.8 and 6.1.1.4'
N N 0.0311 0.0180 'International Tables Vol C Tables 4.2.6.8 and 6.1.1.4'
O O 0.0492 0.0322 'International Tables Vol C Tables 4.2.6.8 and 6.1.1.4'

loop_
_geom_angle_atom_site_label_1
_geom_angle_atom_site_label_2
_geom_angle_atom_site_label_3
_geom_angle
_geom_angle_site_symmetry_1
_geom_angle_site_symmetry_3
_geom_angle_publ_flag
C19 O1 C20 110.8(2) . . ?
C19 O2 C22 111.51(19) . . ?
C1 N1 C8 106.77(19) . . ?
C1 N1 C15 123.0(2) . . ?
C8 N1 C15 129.9(2) . . ?
N1 C1 C6 108.8(2) . . ?
C2 C1 N1 131.3(3) . . ?
C2 C1 C6 119.9(2) . . ?
C1 C2 H2 121.1 . . ?
C3 C2 C1 117.9(3) . . ?
C3 C2 H2 121.1 . . ?
C2 C3 H3 118.6 . . ?
C4 C3 C2 122.9(3) . . ?
C4 C3 H3 118.6 . . ?
C3 C4 H4 120.0 . . ?
C3 C4 C5 119.9(3) . . ?
C5 C4 H4 120.0 . . ?
C4 C5 H5 120.2 . . ?
C4 C5 C6 119.5(3) . . ?
C6 C5 H5 120.2 . . ?
C1 C6 C7 106.6(2) . . ?
C5 C6 C1 119.9(3) . . ?
C5 C6 C7 133.5(3) . . ?
C6 C7 C19 126.0(2) . . ?
C8 C7 C6 108.3(2) . . ?
C8 C7 C19 125.6(2) . . ?
N1 C8 C9 127.2(2) . . ?
C7 C8 N1 109.5(2) . . ?
C7 C8 C9 123.3(2) . . ?
C10 C9 C8 119.2(2) . . ?
C14 C9 C8 122.8(2) . . ?
C14 C9 C10 117.8(2) . . ?
C9 C10 H10 119.7 . . ?
C11 C10 C9 120.6(3) . . ?
C11 C10 H10 119.7 . . ?
C10 C11 H11 119.9 . . ?
C12 C11 C10 120.2(3) . . ?
C12 C11 H11 119.9 . . ?
C11 C12 H12 119.9 . . ?
C13 C12 C11 120.2(3) . . ?
C13 C12 H12 119.9 . . ?
C12 C13 H13 120.2 . . ?
C12 C13 C14 119.6(3) . . ?
C14 C13 H13 120.2 . . ?
C9 C14 H14 119.3 . . ?
C13 C14 C9 121.5(3) . . ?
C13 C14 H14 119.3 . . ?
N1 C15 C16 113.3(2) . . ?
N1 C15 C17 108.1(2) . . ?
N1 C15 C18 108.6(2) . . ?
C16 C15 C17 106.3(3) . . ?
C16 C15 C18 108.3(3) . . ?
C18 C15 C17 112.4(3) . . ?
C15 C16 H16A 109.5 . . ?
C15 C16 H16B 109.5 . . ?
C15 C16 H16C 109.5 . . ?
H16A C16 H16B 109.5 . . ?
H16A C16 H16C 109.5 . . ?
H16B C16 H16C 109.5 . . ?
C15 C17 H17A 109.5 . . ?
C15 C17 H17B 109.5 . . ?
C15 C17 H17C 109.5 . . ?
H17A C17 H17B 109.5 . . ?
H17A C17 H17C 109.5 . . ?
H17B C17 H17C 109.5 . . ?
C15 C18 H18A 109.5 . . ?
C15 C18 H18B 109.5 . . ?
C15 C18 H18C 109.5 . . ?
H18A C18 H18B 109.5 . . ?
H18A C18 H18C 109.5 . . ?
H18B C18 H18C 109.5 . . ?
O1 C19 O2 110.9(2) . . ?
O1 C19 C7 110.1(2) . . ?
O1 C19 H19 109.2 . . ?
O2 C19 C7 108.1(2) . . ?
O2 C19 H19 109.2 . . ?
C7 C19 H19 109.2 . . ?
O1 C20 H20A 109.3 . . ?
O1 C20 H20B 109.3 . . ?
O1 C20 C21 111.6(2) . . ?
H20A C20 H20B 108.0 . . ?
C21 C20 H20A 109.3 . . ?
C21 C20 H20B 109.3 . . ?
C20 C21 C24 109.8(2) . . ?
C22 C21 C20 105.6(2) . . ?
C22 C21 C23 110.6(3) . . ?
C22 C21 C24 109.3(2) . . ?
C23 C21 C20 110.9(3) . . ?
C23 C21 C24 110.5(3) . . ?
O2 C22 C21 112.0(2) . . ?
O2 C22 H22A 109.2 . . ?
O2 C22 H22B 109.2 . . ?
C21 C22 H22A 109.2 . . ?
C21 C22 H22B 109.2 . . ?
H22A C22 H22B 107.9 . . ?
C21 C23 H23A 109.5 . . ?
C21 C23 H23B 109.5 . . ?
C21 C23 H23C 109.5 . . ?
H23A C23 H23B 109.5 . . ?
H23A C23 H23C 109.5 . . ?
H23B C23 H23C 109.5 . . ?
C21 C24 H24A 109.5 . . ?
C21 C24 H24B 109.5 . . ?
C21 C24 H24C 109.5 . . ?
H24A C24 H24B 109.5 . . ?
H24A C24 H24C 109.5 . . ?
H24B C24 H24C 109.5 . . ?

loop_
_geom_bond_atom_site_label_1
_geom_bond_atom_site_label_2
_geom_bond_distance
_geom_bond_site_symmetry_2
_geom_bond_publ_flag
O1 C19 1.400(3) . ?
O1 C20 1.430(3) . ?
O2 C19 1.409(3) . ?
O2 C22 1.432(3) . ?
N1 C1 1.402(3) . ?
N1 C8 1.407(3) . ?
N1 C15 1.497(3) . ?
C1 C2 1.397(4) . ?
C1 C6 1.408(4) . ?
C2 H2 0.9300 . ?
C2 C3 1.372(4) . ?
C3 H3 0.9300 . ?
C3 C4 1.369(5) . ?
C4 H4 0.9300 . ?
C4 C5 1.373(4) . ?
C5 H5 0.9300 . ?
C5 C6 1.392(3) . ?
C6 C7 1.421(3) . ?
C7 C8 1.369(3) . ?
C7 C19 1.485(3) . ?
C8 C9 1.477(3) . ?
C9 C10 1.388(3) . ?
C9 C14 1.378(4) . ?
C10 H10 0.9300 . ?
C10 C11 1.373(4) . ?
C11 H11 0.9300 . ?
C11 C12 1.368(4) . ?
C12 H12 0.9300 . ?
C12 C13 1.360(4) . ?
C13 H13 0.9300 . ?
C13 C14 1.377(4) . ?
C14 H14 0.9300 . ?
C15 C16 1.499(4) . ?
C15 C17 1.524(4) . ?
C15 C18 1.516(4) . ?
C16 H16A 0.9600 . ?
C16 H16B 0.9600 . ?
C16 H16C 0.9600 . ?
C17 H17A 0.9600 . ?
C17 H17B 0.9600 . ?
C17 H17C 0.9600 . ?
C18 H18A 0.9600 . ?
C18 H18B 0.9600 . ?
C18 H18C 0.9600 . ?
C19 H19 0.9800 . ?
C20 H20A 0.9700 . ?
C20 H20B 0.9700 . ?
C20 C21 1.524(4) . ?
C21 C22 1.500(4) . ?
C21 C23 1.521(4) . ?
C21 C24 1.531(4) . ?
C22 H22A 0.9700 . ?
C22 H22B 0.9700 . ?
C23 H23A 0.9600 . ?
C23 H23B 0.9600 . ?
C23 H23C 0.9600 . ?
C24 H24A 0.9600 . ?
C24 H24B 0.9600 . ?
C24 H24C 0.9600 . ?

loop_
_smtbx_masks_void_nr
_smtbx_masks_void_average_x
_smtbx_masks_void_average_y
_smtbx_masks_void_average_z
_smtbx_masks_void_volume
_smtbx_masks_void_count_electrons
_smtbx_masks_void_content
1 0.000 0.250 0.625 7.3 0.0 ?
2 0.000 0.750 0.375 7.3 0.0 ?
3 0.250 0.000 -0.366 322.1 66.3 ?
4 0.250 0.500 -0.368 322.1 66.3 ?
5 0.500 0.250 0.875 7.3 0.0 ?
6 0.500 0.750 0.125 7.3 0.0 ?
7 0.750 0.000 -0.867 322.1 66.3 ?
8 0.750 0.500 -0.859 322.1 66.3 ?
